data_7057960
loop_
_publ_author_name
'Vila, Carlos'
'Tortosa, Arturo'
'Blay, Gonzalo'
'Mu\~noz, M. Carmen'
'Pedro, Jos\'e R.'

_publ_section_title
;
 Organocatalytic enantioselective functionalization of indoles in the
 carbocyclic ring with cyclic imines
;
_journal_issue 1
_journal_name_full 'New Journal of Chemistry'
_journal_page_first 130
_journal_paper_doi 10.1039/C8NJ05577G
_journal_volume 43
_journal_year 2019
_chemical_absolute_configuration ad
_chemical_formula_sum 'C15 H11 Cl2 N3 O4 S'
_chemical_formula_weight 400.23
_space_group_crystal_system hexagonal
_space_group_IT_number 170
_space_group_name_Hall 'P 65'
_space_group_name_H-M_alt 'P 65'
_symmetry_space_group_name_Hall 'P 65'
_symmetry_space_group_name_H-M 'P 65'
_atom_sites_solution_hydrogens mixed
_audit_creation_method SHELXL-2014
_audit_update_record
;
2018-10-28 deposited with the CCDC.
2018-11-13 downloaded from the CCDC.
;
_cell_angle_alpha 90
_cell_angle_beta 90
_cell_angle_gamma 120
_cell_formula_units_Z 6
_cell_length_a 23.7500(5)
_cell_length_b 23.7500(5)
_cell_length_c 5.12390(10)
_cell_measurement_reflns_used 9862
_cell_measurement_temperature 200(2)
_cell_measurement_theta_max 72.45
_cell_measurement_theta_min 3.722
_cell_volume 2502.99(9)
_computing_cell_refinement 'APEX3, Bruker'
_computing_data_collection 'APEX3, Bruker'
_computing_data_reduction 'APEX3, Bruker'
_computing_structure_refinement 'SHELXL-2014 (Sheldrick, 2014)'
_computing_structure_solution SHELXS-2014
_diffrn_ambient_temperature 200(2)
_diffrn_measured_fraction_theta_full 1.000
_diffrn_measured_fraction_theta_max 0.999
_diffrn_measurement_device_type 'Bruker S8 x-ray diffraction'
_diffrn_radiation_type CuK\a
_diffrn_radiation_wavelength 1.54178
_diffrn_reflns_av_R_equivalents 0.0675
_diffrn_reflns_av_unetI/netI 0.0269
_diffrn_reflns_Laue_measured_fraction_full 1.000
_diffrn_reflns_Laue_measured_fraction_max 0.999
_diffrn_reflns_limit_h_max 29
_diffrn_reflns_limit_h_min -29
_diffrn_reflns_limit_k_max 29
_diffrn_reflns_limit_k_min -29
_diffrn_reflns_limit_l_max 6
_diffrn_reflns_limit_l_min -5
_diffrn_reflns_number 52942
_diffrn_reflns_point_group_measured_fraction_full 0.991
_diffrn_reflns_point_group_measured_fraction_max 0.983
_diffrn_reflns_theta_full 67.679
_diffrn_reflns_theta_max 72.445
_diffrn_reflns_theta_min 2.148
_exptl_absorpt_coefficient_mu 4.924
_exptl_absorpt_correction_T_max 1.000
_exptl_absorpt_correction_T_min 0.667
_exptl_absorpt_correction_type multi-scan
_exptl_absorpt_process_details 'Empirical absorption correction'
_exptl_crystal_colour colorless
_exptl_crystal_density_diffrn 1.593
_exptl_crystal_description prismatic
_exptl_crystal_F_000 1224
_exptl_crystal_size_max 0.060
_exptl_crystal_size_mid 0.040
_exptl_crystal_size_min 0.040
_refine_diff_density_max 1.290
_refine_diff_density_min -0.492
_refine_diff_density_rms 0.124
_refine_ls_abs_structure_details
;
 Flack x determined using 1266 quotients [(I+)-(I-)]/[(I+)+(I-)]
 (Parsons, Flack and Wagner, Acta Cryst. B69 (2013) 249-259).
;
_refine_ls_abs_structure_Flack 0.045(8)
_refine_ls_extinction_method none
_refine_ls_goodness_of_fit_ref 1.092
_refine_ls_hydrogen_treatment mixed
_refine_ls_matrix_type full
_refine_ls_number_parameters 237
_refine_ls_number_reflns 3256
_refine_ls_number_restraints 1
_refine_ls_restrained_S_all 1.092
_refine_ls_R_factor_all 0.0536
_refine_ls_R_factor_gt 0.0506
_refine_ls_shift/su_max 0.003
_refine_ls_shift/su_mean 0.000
_refine_ls_structure_factor_coef Fsqd
_refine_ls_weighting_details 'w=1/[\s^2^(Fo^2^)+(0.1160P)^2^+2.2525P] where P=(Fo^2^+2Fc^2^)/3'
_refine_ls_weighting_scheme calc
_refine_ls_wR_factor_gt 0.1632
_refine_ls_wR_factor_ref 0.1669
_reflns_Friedel_coverage 0.760
_reflns_Friedel_fraction_full 0.979
_reflns_Friedel_fraction_max 0.962
_reflns_number_gt 3061
_reflns_number_total 3256
_reflns_threshold_expression 'I > 2\s(I)'
_cod_data_source_file c8nj05577g2.cif
_cod_data_source_block shelx_CCDC1
_cod_depositor_comments 'Adding full bibliography for 7057959--7057960.cif.'
_cod_original_cell_volume 2502.99(12)
_cod_database_code 7057960
_shelx_space_group_comment
;
The symmetry employed for this shelxl refinement is uniquely defined
by the following loop, which should always be used as a source of
symmetry information in preference to the above space-group names.
They are only intended as comments.
;
_shelx_estimated_absorpt_t_min 0.757
_shelx_estimated_absorpt_t_max 0.827
_shelxl_version_number 2014-1

loop_
_space_group_symop_operation_xyz
'x, y, z'
'x-y, x, z+5/6'
'y, -x+y, z+1/6'
'-y, x-y, z+2/3'
'-x+y, -x, z+1/3'
'-x, -y, z+1/2'

loop_
_atom_site_label
_atom_site_type_symbol
_atom_site_fract_x
_atom_site_fract_y
_atom_site_fract_z
_atom_site_U_iso_or_equiv
_atom_site_adp_type
_atom_site_occupancy
_atom_site_site_symmetry_order
_atom_site_calc_flag
_atom_site_refinement_flags_posn
_atom_site_refinement_flags_adp
Cl1 Cl -0.07327(7) 0.23042(8) 1.1022(3) 0.0416(4) Uani 1 1 d . .
Cl2 Cl 0.04920(9) 0.17568(9) 0.3421(5) 0.0568(6) Uani 1 1 d . .
S S 0.04392(6) 0.43461(7) 0.8826(3) 0.0257(3) Uani 1 1 d . .
O1 O 0.0047(2) 0.4272(2) 0.6627(10) 0.0361(11) Uani 1 1 d . .
O2 O 0.0454(2) 0.4712(2) 1.1032(10) 0.0358(10) Uani 1 1 d . .
O3 O 0.20500(19) 0.5080(2) 0.2167(9) 0.0291(9) Uani 1 1 d . .
N1 N 0.1162(2) 0.4566(2) 0.7883(11) 0.0252(10) Uani 1 1 d . .
N2 N 0.0197(2) 0.3625(2) 0.9948(9) 0.0189(9) Uani 1 1 d . .
H2 H 0.0021 0.3502 1.1505 0.023 Uiso 1 1 calc R U
N3 N 0.3858(2) 0.4914(3) 0.4532(12) 0.0311(12) Uani 1 1 d . .
C1 C 0.1215(3) 0.4155(3) 0.5828(12) 0.0242(11) Uani 1 1 d . .
C2 C 0.0770(3) 0.3435(3) 0.6401(13) 0.0278(12) Uani 1 1 d . .
C3 C 0.0285(3) 0.3212(3) 0.8300(13) 0.0292(12) Uani 1 1 d . .
C4 C -0.0136(3) 0.2545(3) 0.8690(16) 0.0322(13) Uani 1 1 d . .
C5 C -0.0070(3) 0.2097(3) 0.7212(17) 0.0385(15) Uani 1 1 d . .
H5 H -0.0349 0.1644 0.7482 0.046 Uiso 1 1 calc R U
C6 C 0.0412(3) 0.2321(3) 0.5318(17) 0.0383(16) Uani 1 1 d . .
C7 C 0.0825(3) 0.2971(3) 0.4903(16) 0.0358(14) Uani 1 1 d . .
H7 H 0.1150 0.3108 0.3592 0.043 Uiso 1 1 calc R U
C8 C 0.1923(3) 0.4343(3) 0.5578(13) 0.0245(11) Uani 1 1 d . .
C9 C 0.2201(3) 0.4084(3) 0.7278(13) 0.0279(12) Uani 1 1 d . .
H9 H 0.1933 0.3783 0.8572 0.034 Uiso 1 1 calc R U
C10 C 0.2846(3) 0.4249(3) 0.7155(13) 0.0295(12) Uani 1 1 d . .
H10 H 0.3025 0.4071 0.8336 0.035 Uiso 1 1 calc R U
C11 C 0.3225(3) 0.4689(3) 0.5217(13) 0.0252(11) Uani 1 1 d . .
C12 C 0.2979(3) 0.4977(2) 0.3501(12) 0.0235(11) Uani 1 1 d . .
C13 C 0.2317(3) 0.4804(3) 0.3740(12) 0.0238(11) Uani 1 1 d . .
C14 C 0.4013(3) 0.5324(3) 0.2445(14) 0.0311(13) Uani 1 1 d . .
H14 H 0.4422 0.5533 0.1589 0.037 Uiso 1 1 calc R U
C15 C 0.3490(3) 0.5390(3) 0.1769(13) 0.0277(12) Uani 1 1 d . .
H15 H 0.3472 0.5656 0.0423 0.033 Uiso 1 1 calc R U
O4 O 0.2735(2) 0.6179(2) -0.0961(11) 0.0390(10) Uiso 1 1 d . .
H1A H 0.109(3) 0.425(3) 0.418(14) 0.014(13) Uiso 1 1 d . .
H1 H 0.141(3) 0.464(3) 0.910(14) 0.013(14) Uiso 1 1 d . .
H3 H 0.229(3) 0.542(4) 0.121(15) 0.027(17) Uiso 1 1 d . .
H3A H 0.408(4) 0.484(4) 0.52(2) 0.04(3) Uiso 1 1 d . .

loop_
_atom_site_aniso_label
_atom_site_aniso_U_11
_atom_site_aniso_U_22
_atom_site_aniso_U_33
_atom_site_aniso_U_23
_atom_site_aniso_U_13
_atom_site_aniso_U_12
Cl1 0.0308(7) 0.0366(8) 0.0491(10) 0.0141(7) 0.0102(7) 0.0105(6)
Cl2 0.0485(10) 0.0366(9) 0.0862(16) -0.0175(9) 0.0043(10) 0.0219(8)
S 0.0230(6) 0.0262(7) 0.0282(7) 0.0017(5) 0.0015(5) 0.0126(5)
O1 0.028(2) 0.047(3) 0.036(3) 0.005(2) -0.0033(19) 0.021(2)
O2 0.038(2) 0.034(2) 0.035(3) -0.0047(19) 0.0049(19) 0.0175(19)
O3 0.0232(19) 0.032(2) 0.032(2) 0.0096(19) 0.0002(18) 0.0133(17)
N1 0.022(2) 0.026(2) 0.027(3) 0.0008(19) -0.001(2) 0.0115(19)
N2 0.0201(19) 0.019(2) 0.018(2) 0.0035(17) 0.0065(16) 0.0100(17)
N3 0.021(2) 0.032(3) 0.040(3) 0.001(2) -0.002(2) 0.014(2)
C1 0.020(2) 0.026(3) 0.027(3) 0.002(2) 0.003(2) 0.012(2)
C2 0.019(2) 0.028(3) 0.037(3) 0.002(2) 0.003(2) 0.012(2)
C3 0.022(3) 0.026(3) 0.037(3) 0.002(2) 0.000(2) 0.010(2)
C4 0.025(3) 0.027(3) 0.040(3) 0.009(3) 0.001(3) 0.009(2)
C5 0.028(3) 0.024(3) 0.057(4) 0.003(3) -0.003(3) 0.009(2)
C6 0.032(3) 0.029(3) 0.056(5) -0.007(3) -0.005(3) 0.017(2)
C7 0.026(3) 0.033(3) 0.047(4) -0.005(3) 0.000(3) 0.013(2)
C8 0.020(2) 0.023(2) 0.029(3) 0.002(2) 0.004(2) 0.009(2)
C9 0.024(3) 0.031(3) 0.029(3) 0.005(2) -0.002(2) 0.013(2)
C10 0.027(3) 0.029(3) 0.034(3) 0.004(2) -0.002(2) 0.016(2)
C11 0.020(2) 0.023(2) 0.032(3) -0.003(2) -0.001(2) 0.010(2)
C12 0.022(2) 0.021(2) 0.026(3) 0.000(2) 0.000(2) 0.010(2)
C13 0.021(2) 0.025(2) 0.026(3) 0.002(2) -0.001(2) 0.012(2)
C14 0.023(3) 0.029(3) 0.037(4) 0.001(3) 0.003(3) 0.010(2)
C15 0.025(3) 0.028(3) 0.029(3) 0.000(2) -0.001(2) 0.012(2)

loop_
_atom_type_symbol
_atom_type_description
_atom_type_scat_dispersion_real
_atom_type_scat_dispersion_imag
_atom_type_scat_source
C C 0.0181 0.0091 'International Tables Vol C Tables 4.2.6.8 and 6.1.1.4'
H H 0.0000 0.0000 'International Tables Vol C Tables 4.2.6.8 and 6.1.1.4'
N N 0.0311 0.0180 'International Tables Vol C Tables 4.2.6.8 and 6.1.1.4'
O O 0.0492 0.0322 'International Tables Vol C Tables 4.2.6.8 and 6.1.1.4'
Cl Cl 0.3639 0.7018 'International Tables Vol C Tables 4.2.6.8 and 6.1.1.4'
S S 0.3331 0.5567 'International Tables Vol C Tables 4.2.6.8 and 6.1.1.4'

loop_
_geom_angle_atom_site_label_1
_geom_angle_atom_site_label_2
_geom_angle_atom_site_label_3
_geom_angle
O2 S O1 121.6(3)
O2 S N1 110.4(3)
O1 S N1 109.4(3)
O2 S N2 104.7(3)
O1 S N2 106.8(3)
N1 S N2 102.0(2)
C13 O3 H3 121(5)
C1 N1 S 115.6(4)
C1 N1 H1 112(4)
S N1 H1 113(5)
C3 N2 S 115.7(4)
C3 N2 H2 122.2
S N2 H2 122.2
C11 N3 C14 109.4(5)
C11 N3 H3A 124(8)
C14 N3 H3A 126(8)
N1 C1 C8 108.3(5)
N1 C1 C2 111.2(5)
C8 C1 C2 113.1(5)
N1 C1 H1A 110(4)
C8 C1 H1A 107(4)
C2 C1 H1A 108(4)
C3 C2 C7 117.9(6)
C3 C2 C1 122.6(5)
C7 C2 C1 119.4(5)
N2 C3 C2 123.0(5)
N2 C3 C4 116.0(6)
C2 C3 C4 121.0(6)
C5 C4 C3 120.2(6)
C5 C4 Cl1 121.3(5)
C3 C4 Cl1 118.5(5)
C4 C5 C6 118.6(6)
C4 C5 H5 120.7
C6 C5 H5 120.7
C7 C6 C5 121.9(6)
C7 C6 Cl2 119.2(6)
C5 C6 Cl2 118.8(5)
C6 C7 C2 120.4(6)
C6 C7 H7 119.8
C2 C7 H7 119.8
C13 C8 C9 119.1(5)
C13 C8 C1 119.9(5)
C9 C8 C1 120.9(5)
C10 C9 C8 123.0(6)
C10 C9 H9 118.5
C8 C9 H9 118.5
C9 C10 C11 117.0(5)
C9 C10 H10 121.5
C11 C10 H10 121.5
N3 C11 C10 130.4(5)
N3 C11 C12 107.0(5)
C10 C11 C12 122.6(5)
C11 C12 C13 118.3(5)
C11 C12 C15 107.7(5)
C13 C12 C15 133.9(5)
O3 C13 C8 118.9(5)
O3 C13 C12 121.2(5)
C8 C13 C12 119.9(5)
C15 C14 N3 110.0(5)
C15 C14 H14 125.0
N3 C14 H14 125.0
C14 C15 C12 105.9(5)
C14 C15 H15 127.1
C12 C15 H15 127.1

loop_
_geom_bond_atom_site_label_1
_geom_bond_atom_site_label_2
_geom_bond_distance
Cl1 C4 1.719(7)
Cl2 C6 1.741(7)
S O2 1.416(5)
S O1 1.416(5)
S N1 1.598(5)
S N2 1.616(4)
O3 C13 1.377(7)
O3 H3 0.87(8)
N1 C1 1.484(8)
N1 H1 0.82(7)
N2 C3 1.386(8)
N2 H2 0.8800
N3 C11 1.366(7)
N3 C14 1.367(9)
N3 H3A 0.74(9)
C1 C8 1.514(7)
C1 C2 1.523(8)
C1 H1A 0.96(7)
C2 C3 1.394(8)
C2 C7 1.401(9)
C3 C4 1.402(8)
C4 C5 1.376(10)
C5 C6 1.387(11)
C5 H5 0.9500
C6 C7 1.371(9)
C7 H7 0.9500
C8 C13 1.391(8)
C8 C9 1.406(8)
C9 C10 1.380(8)
C9 H9 0.9500
C10 C11 1.395(9)
C10 H10 0.9500
C11 C12 1.409(8)
C12 C13 1.418(7)
C12 C15 1.426(8)
C14 C15 1.370(9)
C14 H14 0.9500
C15 H15 0.9500

loop_
_geom_torsion_atom_site_label_1
_geom_torsion_atom_site_label_2
_geom_torsion_atom_site_label_3
_geom_torsion_atom_site_label_4
_geom_torsion
O2 S N1 C1 171.5(4)
O1 S N1 C1 -52.2(5)
N2 S N1 C1 60.7(5)
O2 S N2 C3 -165.6(4)
O1 S N2 C3 64.2(5)
N1 S N2 C3 -50.5(5)
S N1 C1 C8 -168.4(4)
S N1 C1 C2 -43.5(6)
N1 C1 C2 C3 12.4(8)
C8 C1 C2 C3 134.6(6)
N1 C1 C2 C7 -170.3(5)
C8 C1 C2 C7 -48.2(8)
S N2 C3 C2 26.7(7)
S N2 C3 C4 -154.9(5)
C7 C2 C3 N2 178.0(6)
C1 C2 C3 N2 -4.7(9)
C7 C2 C3 C4 -0.2(9)
C1 C2 C3 C4 177.0(6)
N2 C3 C4 C5 -177.6(6)
C2 C3 C4 C5 0.7(10)
N2 C3 C4 Cl1 2.9(8)
C2 C3 C4 Cl1 -178.7(5)
C3 C4 C5 C6 -0.9(10)
Cl1 C4 C5 C6 178.5(6)
C4 C5 C6 C7 0.6(11)
C4 C5 C6 Cl2 -179.4(5)
C5 C6 C7 C2 -0.1(11)
Cl2 C6 C7 C2 179.9(5)
C3 C2 C7 C6 -0.1(10)
C1 C2 C7 C6 -177.4(6)
N1 C1 C8 C13 -93.5(6)
C2 C1 C8 C13 142.7(6)
N1 C1 C8 C9 82.9(7)
C2 C1 C8 C9 -40.8(8)
C13 C8 C9 C10 -2.4(10)
C1 C8 C9 C10 -178.9(6)
C8 C9 C10 C11 -0.6(10)
C14 N3 C11 C10 177.9(6)
C14 N3 C11 C12 -0.7(7)
C9 C10 C11 N3 -176.1(6)
C9 C10 C11 C12 2.3(9)
N3 C11 C12 C13 177.7(5)
C10 C11 C12 C13 -1.0(8)
N3 C11 C12 C15 -0.5(6)
C10 C11 C12 C15 -179.3(6)
C9 C8 C13 O3 -176.8(5)
C1 C8 C13 O3 -0.3(8)
C9 C8 C13 C12 3.7(9)
C1 C8 C13 C12 -179.8(5)
C11 C12 C13 O3 178.4(5)
C15 C12 C13 O3 -3.9(10)
C11 C12 C13 C8 -2.1(8)
C15 C12 C13 C8 175.6(6)
C11 N3 C14 C15 1.7(7)
N3 C14 C15 C12 -1.9(7)
C11 C12 C15 C14 1.5(7)
C13 C12 C15 C14 -176.4(6)
